data_7135184
loop_
_publ_author_name
'Nemichand, ?'
'Waghmode, Amol G.'
'Awchar, Vilas M.'
'Baskaran, Sundarababu'

_publ_section_title
;
 Oxidative cyclization of active methylene amides: efficient synthesis of
 functionalized 3-azabicyclo[<i>n</i>.1.0]alkanes.
;
_journal_name_full 'Chemical communications (Cambridge, England)'
_journal_paper_doi 10.1039/d5cc05248c
_journal_year 2025
_chemical_formula_moiety 'C17 H17 N O4'
_chemical_formula_sum 'C17 H17 N O4'
_chemical_formula_weight 299.31
_space_group_crystal_system triclinic
_space_group_IT_number 2
_space_group_name_Hall '-P 1'
_space_group_name_H-M_alt 'P -1'
_atom_sites_solution_hydrogens geom
_audit_creation_method SHELXL-2014/7
_audit_update_record
;
2025-07-25 deposited with the CCDC.	2025-11-17 downloaded from the CCDC.
;
_cell_angle_alpha 81.324(4)
_cell_angle_beta 80.372(3)
_cell_angle_gamma 85.557(4)
_cell_formula_units_Z 2
_cell_length_a 6.6452(4)
_cell_length_b 9.1816(7)
_cell_length_c 12.2867(8)
_cell_measurement_reflns_used 3637
_cell_measurement_temperature 296(2)
_cell_measurement_theta_max 25.54
_cell_measurement_theta_min 2.25
_cell_volume 729.59(9)
_computing_cell_refinement 'Bruker SAINT'
_computing_data_collection 'Bruker APEX2'
_computing_data_reduction 'Bruker SAINT'
_computing_molecular_graphics 'Bruker SHELXTL'
_computing_publication_material 'Bruker SHELXTL'
_computing_structure_refinement 'SHELXL-2014/7 (Sheldrick, 2014)'
_computing_structure_solution 'SHELXS-97 (Sheldrick 2008)'
_diffrn_ambient_temperature 296(2)
_diffrn_measured_fraction_theta_full 0.998
_diffrn_measured_fraction_theta_max 0.998
_diffrn_measurement_device_type 'Bruker APEX-II CCD'
_diffrn_measurement_method '\f and \w scans'
_diffrn_radiation_type MoK\a
_diffrn_radiation_wavelength 0.71073
_diffrn_reflns_av_R_equivalents 0.0239
_diffrn_reflns_av_unetI/netI 0.0234
_diffrn_reflns_Laue_measured_fraction_full 0.998
_diffrn_reflns_Laue_measured_fraction_max 0.998
_diffrn_reflns_limit_h_max 7
_diffrn_reflns_limit_h_min -7
_diffrn_reflns_limit_k_max 10
_diffrn_reflns_limit_k_min -10
_diffrn_reflns_limit_l_max 14
_diffrn_reflns_limit_l_min -14
_diffrn_reflns_number 10067
_diffrn_reflns_point_group_measured_fraction_full 0.998
_diffrn_reflns_point_group_measured_fraction_max 0.998
_diffrn_reflns_theta_full 24.996
_diffrn_reflns_theta_max 24.996
_diffrn_reflns_theta_min 1.698
_exptl_absorpt_coefficient_mu 0.098
_exptl_absorpt_correction_T_max 0.988
_exptl_absorpt_correction_T_min 0.971
_exptl_absorpt_correction_type multi-scan
_exptl_absorpt_process_details 'SADABS V2014/5(Bruker AXS.Inc)'
_exptl_crystal_colour colourless
_exptl_crystal_density_diffrn 1.362
_exptl_crystal_description Plate
_exptl_crystal_F_000 316
_exptl_crystal_size_max 0.300
_exptl_crystal_size_mid 0.260
_exptl_crystal_size_min 0.120
_refine_diff_density_max 0.237
_refine_diff_density_min -0.324
_refine_diff_density_rms 0.043
_refine_ls_extinction_method none
_refine_ls_goodness_of_fit_ref 1.037
_refine_ls_hydrogen_treatment constr
_refine_ls_matrix_type full
_refine_ls_number_parameters 202
_refine_ls_number_reflns 2554
_refine_ls_number_restraints 0
_refine_ls_restrained_S_all 1.037
_refine_ls_R_factor_all 0.0639
_refine_ls_R_factor_gt 0.0500
_refine_ls_shift/su_max 0.000
_refine_ls_shift/su_mean 0.000
_refine_ls_structure_factor_coef Fsqd
_refine_ls_weighting_details 'w=1/[\s^2^(Fo^2^)+(0.0634P)^2^+0.3320P] where P=(Fo^2^+2Fc^2^)/3'
_refine_ls_weighting_scheme calc
_refine_ls_wR_factor_gt 0.1260
_refine_ls_wR_factor_ref 0.1373
_reflns_Friedel_coverage 0.000
_reflns_number_gt 2016
_reflns_number_total 2554
_reflns_threshold_expression 'I > 2\s(I)'
_cod_data_source_file d5cc05248c2.cif
_cod_data_source_block AGW454
_cod_database_code 7135184
_shelx_shelxl_version_number 2014/7
_shelx_space_group_comment
; 
The symmetry employed for this shelxl refinement is uniquely defined 
by the following loop, which should always be used as a source of 
symmetry information in preference to the above space-group names. 
They are only intended as comments. 
;
_shelx_estimated_absorpt_t_min 0.971
_shelx_estimated_absorpt_t_max 0.988

loop_
_space_group_symop_operation_xyz
'x, y, z'
'-x, -y, -z'

loop_
_atom_site_label
_atom_site_type_symbol
_atom_site_fract_x
_atom_site_fract_y
_atom_site_fract_z
_atom_site_U_iso_or_equiv
_atom_site_adp_type
_atom_site_occupancy
_atom_site_site_symmetry_order
_atom_site_calc_flag
_atom_site_refinement_flags_posn
_atom_site_refinement_flags_adp
_atom_site_refinement_flags_occupancy
_atom_site_disorder_assembly
_atom_site_disorder_group
C1 C 0.8464(4) 0.4138(3) 0.39627(18) 0.0520(6) Uani 1 1 d . . . . .
H1A H 0.9540 0.3362 0.3916 0.062 Uiso 1 1 calc R U . . .
H1B H 0.9007 0.4968 0.4200 0.062 Uiso 1 1 calc R U . . .
C2 C 0.6725(4) 0.3592(3) 0.48236(18) 0.0518(6) Uani 1 1 d . . . . .
C3 C 0.5246(3) 0.2711(2) 0.44725(17) 0.0445(5) Uani 1 1 d . . . . .
C4 C 0.3862(4) 0.1936(3) 0.52873(19) 0.0613(7) Uani 1 1 d . . . . .
H4 H 0.3849 0.2024 0.6033 0.074 Uiso 1 1 calc R U . . .
C5 C 0.2525(4) 0.1050(3) 0.5015(2) 0.0695(8) Uani 1 1 d . . . . .
H5 H 0.1624 0.0525 0.5570 0.083 Uiso 1 1 calc R U . . .
C6 C 0.2522(3) 0.0940(3) 0.3908(2) 0.0629(7) Uani 1 1 d . . . . .
H6 H 0.1621 0.0330 0.3718 0.075 Uiso 1 1 calc R U . . .
C7 C 0.3842(3) 0.1725(2) 0.30819(19) 0.0469(5) Uani 1 1 d . . . . .
H7 H 0.3791 0.1662 0.2339 0.056 Uiso 1 1 calc R U . . .
C8 C 0.5249(3) 0.2611(2) 0.33407(16) 0.0368(5) Uani 1 1 d . . . . .
C9 C 0.6680(3) 0.3474(2) 0.24570(15) 0.0331(4) Uani 1 1 d . . . . .
C10 C 0.6317(3) 0.3742(2) 0.12698(15) 0.0366(5) Uani 1 1 d . . . . .
H10A H 0.6554 0.4717 0.0858 0.044 Uiso 1 1 calc R U . . .
H10B H 0.5188 0.3266 0.1088 0.044 Uiso 1 1 calc R U . . .
C11 C 0.8154(3) 0.2781(2) 0.15428(15) 0.0333(4) Uani 1 1 d . . . . .
C12 C 1.0041(3) 0.3638(2) 0.13323(16) 0.0370(5) Uani 1 1 d . . . . .
C13 C 0.7892(3) 0.4617(2) 0.28039(16) 0.0386(5) Uani 1 1 d . . . . .
H13 H 0.7108 0.5567 0.2783 0.046 Uiso 1 1 calc R U . . .
C14 C 0.8416(3) 0.1163(2) 0.15275(17) 0.0395(5) Uani 1 1 d . . . . .
C15 C 0.7093(7) -0.1049(5) 0.1272(7) 0.0527(17) Uiso 0.527(12) 1 d . . P A 1
H15A H 0.7960 -0.1463 0.0665 0.063 Uiso 0.527(12) 1 calc R U P A 1
H15B H 0.7670 -0.1380 0.1948 0.063 Uiso 0.527(12) 1 calc R U P A 1
C15A C 0.7258(7) -0.0773(6) 0.0672(7) 0.0497(19) Uiso 0.473(12) 1 d . . P A 2
H15C H 0.8501 -0.1317 0.0847 0.060 Uiso 0.473(12) 1 calc R U P A 2
H15D H 0.7238 -0.0698 -0.0122 0.060 Uiso 0.473(12) 1 calc R U P A 2
C16 C 0.5242(5) -0.1546(3) 0.1393(3) 0.0864(10) Uani 1 1 d . . . . .
H16A H 0.4533 -0.1448 0.2128 0.130 Uiso 1 1 calc R U . A 1
H16B H 0.5350 -0.2566 0.1289 0.130 Uiso 1 1 calc R U . A 1
H16C H 0.4500 -0.0984 0.0849 0.130 Uiso 1 1 calc R U . A 1
C17 C 1.1187(4) 0.5850(3) 0.1896(2) 0.0571(6) Uani 1 1 d . . . . .
H17A H 1.1944 0.5616 0.2506 0.086 Uiso 1 1 calc R U . . .
H17B H 1.0475 0.6796 0.1934 0.086 Uiso 1 1 calc R U . . .
H17C H 1.2110 0.5877 0.1204 0.086 Uiso 1 1 calc R U . . .
N1 N 0.9721(2) 0.47321(19) 0.19633(14) 0.0422(4) Uani 1 1 d . . . . .
O1 O 0.6577(3) 0.3816(2) 0.57880(14) 0.0818(6) Uani 1 1 d . . . . .
O2 O 0.9702(3) 0.04044(19) 0.19398(18) 0.0809(6) Uani 1 1 d . . . . .
O3 O 0.7081(2) 0.06616(18) 0.10270(18) 0.0714(6) Uani 1 1 d . . . . .
O4 O 1.1574(2) 0.34221(17) 0.06576(12) 0.0500(4) Uani 1 1 d . . . . .

loop_
_atom_site_aniso_label
_atom_site_aniso_U_11
_atom_site_aniso_U_22
_atom_site_aniso_U_33
_atom_site_aniso_U_23
_atom_site_aniso_U_13
_atom_site_aniso_U_12
C1 0.0581(13) 0.0603(14) 0.0440(13) -0.0174(11) -0.0179(11) -0.0027(11)
C2 0.0682(15) 0.0540(14) 0.0343(12) -0.0123(10) -0.0123(10) 0.0116(11)
C3 0.0486(12) 0.0471(12) 0.0339(11) -0.0049(9) -0.0014(9) 0.0095(10)
C4 0.0631(15) 0.0739(17) 0.0376(13) 0.0006(12) 0.0059(11) 0.0084(13)
C5 0.0509(14) 0.0815(19) 0.0613(17) 0.0143(14) 0.0126(12) -0.0048(14)
C6 0.0394(12) 0.0740(17) 0.0693(17) 0.0039(14) 0.0006(11) -0.0124(11)
C7 0.0351(11) 0.0562(13) 0.0471(12) -0.0038(10) -0.0017(9) -0.0046(9)
C8 0.0317(9) 0.0401(11) 0.0357(11) -0.0057(9) -0.0009(8) 0.0068(8)
C9 0.0319(9) 0.0363(10) 0.0315(10) -0.0087(8) -0.0050(8) 0.0027(8)
C10 0.0335(10) 0.0435(11) 0.0335(10) -0.0047(9) -0.0066(8) -0.0036(8)
C11 0.0312(9) 0.0401(11) 0.0294(10) -0.0095(8) -0.0025(7) -0.0031(8)
C12 0.0340(10) 0.0428(11) 0.0350(10) -0.0066(9) -0.0069(8) -0.0024(8)
C13 0.0411(10) 0.0389(11) 0.0379(11) -0.0123(9) -0.0077(8) 0.0011(8)
C14 0.0384(11) 0.0429(11) 0.0378(11) -0.0115(9) -0.0023(9) -0.0017(9)
C16 0.130(3) 0.0538(17) 0.076(2) -0.0035(14) -0.0152(19) -0.0245(17)
C17 0.0538(13) 0.0550(14) 0.0673(16) -0.0163(12) -0.0088(12) -0.0191(11)
N1 0.0384(9) 0.0471(10) 0.0439(10) -0.0143(8) -0.0036(7) -0.0112(7)
O1 0.1143(16) 0.0997(15) 0.0355(10) -0.0213(9) -0.0137(9) -0.0044(12)
O2 0.0983(14) 0.0530(11) 0.1045(16) -0.0195(10) -0.0568(13) 0.0196(10)
O3 0.0537(10) 0.0489(10) 0.1275(17) -0.0447(10) -0.0341(10) 0.0039(8)
O4 0.0359(8) 0.0611(10) 0.0523(9) -0.0162(7) 0.0043(7) -0.0066(7)

loop_
_atom_type_symbol
_atom_type_description
_atom_type_scat_dispersion_real
_atom_type_scat_dispersion_imag
_atom_type_scat_source
C C 0.0033 0.0016 'International Tables Vol C Tables 4.2.6.8 and 6.1.1.4'
H H 0.0000 0.0000 'International Tables Vol C Tables 4.2.6.8 and 6.1.1.4'
N N 0.0061 0.0033 'International Tables Vol C Tables 4.2.6.8 and 6.1.1.4'
O O 0.0106 0.0060 'International Tables Vol C Tables 4.2.6.8 and 6.1.1.4'

loop_
_geom_angle_atom_site_label_1
_geom_angle_atom_site_label_2
_geom_angle_atom_site_label_3
_geom_angle
_geom_angle_site_symmetry_1
_geom_angle_site_symmetry_3
_geom_angle_publ_flag
C2 C1 C13 113.97(18) . . ?
C2 C1 H1A 108.8 . . ?
C13 C1 H1A 108.8 . . ?
C2 C1 H1B 108.8 . . ?
C13 C1 H1B 108.8 . . ?
H1A C1 H1B 107.7 . . ?
O1 C2 C3 121.4(2) . . ?
O1 C2 C1 121.3(2) . . ?
C3 C2 C1 117.26(18) . . ?
C4 C3 C8 119.8(2) . . ?
C4 C3 C2 118.7(2) . . ?
C8 C3 C2 121.48(19) . . ?
C5 C4 C3 121.3(2) . . ?
C5 C4 H4 119.4 . . ?
C3 C4 H4 119.4 . . ?
C4 C5 C6 119.4(2) . . ?
C4 C5 H5 120.3 . . ?
C6 C5 H5 120.3 . . ?
C7 C6 C5 120.6(2) . . ?
C7 C6 H6 119.7 . . ?
C5 C6 H6 119.7 . . ?
C6 C7 C8 121.1(2) . . ?
C6 C7 H7 119.5 . . ?
C8 C7 H7 119.5 . . ?
C7 C8 C3 117.89(19) . . ?
C7 C8 C9 121.77(18) . . ?
C3 C8 C9 120.31(18) . . ?
C8 C9 C10 120.96(16) . . ?
C8 C9 C13 117.94(16) . . ?
C10 C9 C13 115.76(16) . . ?
C8 C9 C11 123.65(16) . . ?
C10 C9 C11 59.27(12) . . ?
C13 C9 C11 105.29(14) . . ?
C9 C10 C11 61.79(12) . . ?
C9 C10 H10A 117.6 . . ?
C11 C10 H10A 117.6 . . ?
C9 C10 H10B 117.6 . . ?
C11 C10 H10B 117.6 . . ?
H10A C10 H10B 114.7 . . ?
C14 C11 C12 117.79(16) . . ?
C14 C11 C10 125.52(16) . . ?
C12 C11 C10 111.62(16) . . ?
C14 C11 C9 122.59(16) . . ?
C12 C11 C9 105.82(15) . . ?
C10 C11 C9 58.95(12) . . ?
O4 C12 N1 125.87(18) . . ?
O4 C12 C11 125.68(18) . . ?
N1 C12 C11 108.35(16) . . ?
N1 C13 C9 104.25(15) . . ?
N1 C13 C1 110.47(17) . . ?
C9 C13 C1 112.02(17) . . ?
N1 C13 H13 110.0 . . ?
C9 C13 H13 110.0 . . ?
C1 C13 H13 110.0 . . ?
O2 C14 O3 123.8(2) . . ?
O2 C14 C11 123.10(19) . . ?
O3 C14 C11 113.09(18) . . ?
C16 C15 O3 112.4(3) . . ?
C16 C15 H15A 109.1 . . ?
O3 C15 H15A 109.1 . . ?
C16 C15 H15B 109.1 . . ?
O3 C15 H15B 109.1 . . ?
H15A C15 H15B 107.8 . . ?
O3 C15A C16 102.5(4) . . ?
O3 C15A H15C 111.3 . . ?
C16 C15A H15C 111.3 . . ?
O3 C15A H15D 111.3 . . ?
C16 C15A H15D 111.3 . . ?
H15C C15A H15D 109.2 . . ?
C15 C16 H16A 109.5 . . ?
C15 C16 H16B 109.5 . . ?
H16A C16 H16B 109.5 . . ?
C15 C16 H16C 109.5 . . ?
H16A C16 H16C 109.5 . . ?
H16B C16 H16C 109.5 . . ?
N1 C17 H17A 109.5 . . ?
N1 C17 H17B 109.5 . . ?
H17A C17 H17B 109.5 . . ?
N1 C17 H17C 109.5 . . ?
H17A C17 H17C 109.5 . . ?
H17B C17 H17C 109.5 . . ?
C12 N1 C17 122.76(17) . . ?
C12 N1 C13 114.47(16) . . ?
C17 N1 C13 122.45(17) . . ?
C14 O3 C15A 124.4(3) . . ?
C14 O3 C15 110.7(3) . . ?

loop_
_geom_bond_atom_site_label_1
_geom_bond_atom_site_label_2
_geom_bond_distance
_geom_bond_site_symmetry_2
_geom_bond_publ_flag
C1 C2 1.492(3) . ?
C1 C13 1.527(3) . ?
C1 H1A 0.9700 . ?
C1 H1B 0.9700 . ?
C2 O1 1.220(3) . ?
C2 C3 1.475(3) . ?
C3 C4 1.390(3) . ?
C3 C8 1.407(3) . ?
C4 C5 1.362(4) . ?
C4 H4 0.9300 . ?
C5 C6 1.379(4) . ?
C5 H5 0.9300 . ?
C6 C7 1.378(3) . ?
C6 H6 0.9300 . ?
C7 C8 1.390(3) . ?
C7 H7 0.9300 . ?
C8 C9 1.491(3) . ?
C9 C10 1.499(3) . ?
C9 C13 1.520(3) . ?
C9 C11 1.542(2) . ?
C10 C11 1.504(3) . ?
C10 H10A 0.9700 . ?
C10 H10B 0.9700 . ?
C11 C14 1.485(3) . ?
C11 C12 1.497(3) . ?
C12 O4 1.225(2) . ?
C12 N1 1.342(3) . ?
C13 N1 1.457(2) . ?
C13 H13 0.9800 . ?
C14 O2 1.191(3) . ?
C14 O3 1.306(2) . ?
C15 C16 1.322(5) . ?
C15 O3 1.554(5) . ?
C15 H15A 0.9700 . ?
C15 H15B 0.9700 . ?
C15A O3 1.439(5) . ?
C15A C16 1.626(7) . ?
C15A H15C 0.9700 . ?
C15A H15D 0.9700 . ?
C16 H16A 0.9600 . ?
C16 H16B 0.9600 . ?
C16 H16C 0.9600 . ?
C17 N1 1.453(3) . ?
C17 H17A 0.9600 . ?
C17 H17B 0.9600 . ?
C17 H17C 0.9600 . ?

loop_
_geom_torsion_atom_site_label_1
_geom_torsion_atom_site_label_2
_geom_torsion_atom_site_label_3
_geom_torsion_atom_site_label_4
_geom_torsion
_geom_torsion_site_symmetry_1
_geom_torsion_site_symmetry_2
_geom_torsion_site_symmetry_3
_geom_torsion_site_symmetry_4
_geom_torsion_publ_flag
C13 C1 C2 O1 -145.2(2) . . . . ?
C13 C1 C2 C3 37.7(3) . . . . ?
O1 C2 C3 C4 -10.2(3) . . . . ?
C1 C2 C3 C4 167.0(2) . . . . ?
O1 C2 C3 C8 171.6(2) . . . . ?
C1 C2 C3 C8 -11.3(3) . . . . ?
C8 C3 C4 C5 1.4(3) . . . . ?
C2 C3 C4 C5 -176.9(2) . . . . ?
C3 C4 C5 C6 -1.1(4) . . . . ?
C4 C5 C6 C7 -0.6(4) . . . . ?
C5 C6 C7 C8 2.0(4) . . . . ?
C6 C7 C8 C3 -1.7(3) . . . . ?
C6 C7 C8 C9 -179.7(2) . . . . ?
C4 C3 C8 C7 0.0(3) . . . . ?
C2 C3 C8 C7 178.25(18) . . . . ?
C4 C3 C8 C9 178.05(18) . . . . ?
C2 C3 C8 C9 -3.7(3) . . . . ?
C7 C8 C9 C10 16.1(3) . . . . ?
C3 C8 C9 C10 -161.86(18) . . . . ?
C7 C8 C9 C13 169.21(18) . . . . ?
C3 C8 C9 C13 -8.8(3) . . . . ?
C7 C8 C9 C11 -55.4(3) . . . . ?
C3 C8 C9 C11 126.6(2) . . . . ?
C8 C9 C10 C11 -113.27(19) . . . . ?
C13 C9 C10 C11 93.08(17) . . . . ?
C9 C10 C11 C14 110.0(2) . . . . ?
C9 C10 C11 C12 -95.95(16) . . . . ?
C8 C9 C11 C14 -6.0(3) . . . . ?
C10 C9 C11 C14 -114.8(2) . . . . ?
C13 C9 C11 C14 133.97(18) . . . . ?
C8 C9 C11 C12 -145.10(17) . . . . ?
C10 C9 C11 C12 106.04(17) . . . . ?
C13 C9 C11 C12 -5.16(19) . . . . ?
C8 C9 C11 C10 108.9(2) . . . . ?
C13 C9 C11 C10 -111.20(17) . . . . ?
C14 C11 C12 O4 38.6(3) . . . . ?
C10 C11 C12 O4 -117.6(2) . . . . ?
C9 C11 C12 O4 -179.94(19) . . . . ?
C14 C11 C12 N1 -144.72(18) . . . . ?
C10 C11 C12 N1 59.0(2) . . . . ?
C9 C11 C12 N1 -3.3(2) . . . . ?
C8 C9 C13 N1 153.69(16) . . . . ?
C10 C9 C13 N1 -51.8(2) . . . . ?
C11 C9 C13 N1 11.02(19) . . . . ?
C8 C9 C13 C1 34.2(2) . . . . ?
C10 C9 C13 C1 -171.30(16) . . . . ?
C11 C9 C13 C1 -108.45(18) . . . . ?
C2 C1 C13 N1 -163.95(18) . . . . ?
C2 C1 C13 C9 -48.2(2) . . . . ?
C12 C11 C14 O2 41.6(3) . . . . ?
C10 C11 C14 O2 -165.8(2) . . . . ?
C9 C11 C14 O2 -93.0(3) . . . . ?
C12 C11 C14 O3 -139.01(19) . . . . ?
C10 C11 C14 O3 13.6(3) . . . . ?
C9 C11 C14 O3 86.4(2) . . . . ?
O4 C12 N1 C17 1.7(3) . . . . ?
C11 C12 N1 C17 -174.94(18) . . . . ?
O4 C12 N1 C13 -171.98(19) . . . . ?
C11 C12 N1 C13 11.4(2) . . . . ?
C9 C13 N1 C12 -14.4(2) . . . . ?
C1 C13 N1 C12 106.1(2) . . . . ?
C9 C13 N1 C17 171.85(18) . . . . ?
C1 C13 N1 C17 -67.6(3) . . . . ?
O2 C14 O3 C15A -15.3(5) . . . . ?
C11 C14 O3 C15A 165.3(4) . . . . ?
O2 C14 O3 C15 12.6(4) . . . . ?
C11 C14 O3 C15 -166.8(3) . . . . ?
C16 C15A O3 C14 118.5(3) . . . . ?
C16 C15 O3 C14 142.7(4) . . . . ?
